data_8107234
loop_
_publ_author_name
'Christabel, Madeline'
'Zhou, Ruixue'
'Yan, Tianhao'
'Zhang, Haifei'
'Ding, Lifeng'
'Wang, Ruiyao'

_publ_section_title
;
 Crystal structure of the cocrystal 2,4,6-triamino-1,3,5-triazine --
 1H-isoindole-1,3(2H)-dione -- methanol (1/1/1), C12H15N7O3
;
_journal_issue 5
_journal_name_full 'Zeitschrift f\"ur Kristallographie - New Crystal Structures'
_journal_page_first 853
_journal_page_last 855
_journal_paper_doi 10.1515/ncrs-2022-0261
_journal_volume 237
_journal_year 2022
_chemical_formula_moiety 'C8 H5 N O2, C3 H6 N6, C H4 O'
_chemical_formula_sum 'C12 H15 N7 O3'
_chemical_formula_weight 305.31
_space_group_crystal_system monoclinic
_space_group_IT_number 14
_space_group_name_Hall '-P 2ybc'
_space_group_name_H-M_alt 'P 1 21/c 1'
_atom_sites_solution_hydrogens mixed
_cell_angle_alpha 90
_cell_angle_beta 92.030(2)
_cell_angle_gamma 90
_cell_formula_units_Z 4
_cell_length_a 7.1782(3)
_cell_length_b 16.6800(6)
_cell_length_c 12.1070(5)
_cell_measurement_reflns_used 8828
_cell_measurement_temperature 296(2)
_cell_measurement_theta_max 72.14
_cell_measurement_theta_min 3.65
_cell_volume 1448.69(10)
_computing_cell_refinement 'Bruker SAINT'
_computing_data_collection 'Bruker APEX3'
_computing_data_reduction 'Bruker SAINT'
_computing_molecular_graphics 'Bruker SHELXTL (Sheldrick, 2015b)'
_computing_publication_material 'Bruker SHELXTL (Sheldrick, 2015b)'
_computing_structure_refinement 'SHELXL-2018/3 (Sheldrick, 2015b)'
_computing_structure_solution 'SHELXT 2014/5 (Sheldrick, 2015a)'
_diffrn_ambient_temperature 296(2)
_diffrn_measured_fraction_theta_full 0.976
_diffrn_measured_fraction_theta_max 0.976
_diffrn_measurement_device_type 'Bruker APEX3 CCD'
_diffrn_measurement_method '\f and \w scans'
_diffrn_radiation_type CuK\a
_diffrn_radiation_wavelength 1.54178
_diffrn_reflns_av_R_equivalents 0.0436
_diffrn_reflns_av_unetI/netI 0.0351
_diffrn_reflns_Laue_measured_fraction_full 0.976
_diffrn_reflns_Laue_measured_fraction_max 0.976
_diffrn_reflns_limit_h_max 8
_diffrn_reflns_limit_h_min -8
_diffrn_reflns_limit_k_max 13
_diffrn_reflns_limit_k_min -20
_diffrn_reflns_limit_l_max 14
_diffrn_reflns_limit_l_min -14
_diffrn_reflns_number 12956
_diffrn_reflns_point_group_measured_fraction_full 0.976
_diffrn_reflns_point_group_measured_fraction_max 0.976
_diffrn_reflns_theta_full 67.679
_diffrn_reflns_theta_max 72.166
_diffrn_reflns_theta_min 6.446
_exptl_absorpt_coefficient_mu 0.887
_exptl_absorpt_correction_T_max 0.7536
_exptl_absorpt_correction_T_min 0.6313
_exptl_absorpt_correction_type empirical
_exptl_absorpt_process_details 'Bruker SADABS'
_exptl_crystal_colour colourless
_exptl_crystal_density_diffrn 1.400
_exptl_crystal_description block
_exptl_crystal_F_000 640
_exptl_crystal_size_max 0.200
_exptl_crystal_size_mid 0.200
_exptl_crystal_size_min 0.200
_refine_diff_density_max 0.230
_refine_diff_density_min -0.318
_refine_diff_density_rms 0.037
_refine_ls_extinction_coef .
_refine_ls_extinction_method none
_refine_ls_goodness_of_fit_ref 1.050
_refine_ls_hydrogen_treatment mixed
_refine_ls_matrix_type full
_refine_ls_number_parameters 215
_refine_ls_number_reflns 2788
_refine_ls_number_restraints 0
_refine_ls_restrained_S_all 1.050
_refine_ls_R_factor_all 0.0537
_refine_ls_R_factor_gt 0.0449
_refine_ls_shift/su_max 0.000
_refine_ls_shift/su_mean 0.000
_refine_ls_structure_factor_coef Fsqd
_refine_ls_weighting_details 'w=1/[\s^2^(Fo^2^)+(0.0593P)^2^+0.4646P] where P=(Fo^2^+2Fc^2^)/3'
_refine_ls_weighting_scheme calc
_refine_ls_wR_factor_gt 0.1162
_refine_ls_wR_factor_ref 0.1220
_reflns_Friedel_coverage 0.000
_reflns_Friedel_fraction_full .
_reflns_Friedel_fraction_max .
_reflns_number_gt 2451
_reflns_number_total 2788
_reflns_threshold_expression 'I > 2\s(I)'
_cod_data_source_file suppl_j_ncrs-2022-0261_suppl.cif
_cod_data_source_block rx24
_cod_depositor_comments
;
The following automatic conversions were performed:

data item '_exptl_absorpt_correction_type' value 'Empirical' was
changed to 'empirical' in accordance with the built-in table derived
from the CIF Core dictionary named 'cif_core.dic' version 2.4.5 last
updated on 2014-11-21.

Automatic conversion script
Id: cif_fix_values 8738 2021-04-28 16:35:53Z antanas 
;
_cod_original_sg_symbol_H-M 'P 21/c'
_cod_database_code 8107234
_shelx_space_group_comment
; 
The symmetry employed for this shelxl refinement is uniquely defined 
by the following loop, which should always be used as a source of 
symmetry information in preference to the above space-group names. 
They are only intended as comments. 
;
_shelx_estimated_absorpt_t_min 0.843
_shelx_estimated_absorpt_t_max 0.843

loop_
_space_group_symop_operation_xyz
'x, y, z'
'-x, y+1/2, -z+1/2'
'-x, -y, -z'
'x, -y-1/2, z-1/2'

loop_
_atom_site_label
_atom_site_type_symbol
_atom_site_fract_x
_atom_site_fract_y
_atom_site_fract_z
_atom_site_U_iso_or_equiv
_atom_site_adp_type
_atom_site_occupancy
_atom_site_site_symmetry_order
_atom_site_calc_flag
_atom_site_refinement_flags_posn
_atom_site_refinement_flags_adp
_atom_site_refinement_flags_occupancy
_atom_site_disorder_assembly
_atom_site_disorder_group
O1 O 0.77763(18) 0.48446(7) 0.63688(9) 0.0495(3) Uani 1 1 d . . . . .
O2 O 0.73763(17) 0.47187(7) 0.26140(9) 0.0472(3) Uani 1 1 d . . . . .
N1 N 0.48553(16) 0.76466(7) 0.54272(9) 0.0316(3) Uani 1 1 d . . . . .
N2 N 0.48105(17) 0.76418(7) 0.34500(9) 0.0347(3) Uani 1 1 d . . . . .
N3 N 0.57738(16) 0.64749(7) 0.44564(9) 0.0308(3) Uani 1 1 d . . . . .
N4 N 0.58375(17) 0.65188(7) 0.63506(9) 0.0359(3) Uani 1 1 d . . . . .
H4A H 0.565381 0.676383 0.696222 0.043 Uiso 1 1 calc R U . . .
H4B H 0.624555 0.603403 0.635834 0.043 Uiso 1 1 calc R U . . .
N5 N 0.3781(2) 0.87190(8) 0.44225(11) 0.0452(4) Uani 1 1 d . . . . .
H5B H 0.357019 0.895889 0.503428 0.054 Uiso 1 1 calc R U . . .
H5C H 0.353090 0.895498 0.380335 0.054 Uiso 1 1 calc R U . . .
N6 N 0.5735(2) 0.65050(8) 0.25636(10) 0.0473(4) Uani 1 1 d . . . . .
H6B H 0.613390 0.601880 0.257049 0.057 Uiso 1 1 calc R U . . .
H6C H 0.553089 0.674837 0.194484 0.057 Uiso 1 1 calc R U . . .
N7 N 0.74011(18) 0.49566(8) 0.44844(10) 0.0378(3) Uani 1 1 d . . . . .
H7N H 0.685(3) 0.5476(14) 0.4445(17) 0.062(6) Uiso 1 1 d . . . . .
C1 C 0.54889(17) 0.68916(8) 0.53879(10) 0.0280(3) Uani 1 1 d . . . . .
C2 C 0.44947(19) 0.79830(8) 0.44339(11) 0.0313(3) Uani 1 1 d . . . . .
C3 C 0.54331(19) 0.68818(8) 0.35128(11) 0.0313(3) Uani 1 1 d . . . . .
C4 C 0.87601(19) 0.37945(9) 0.51090(12) 0.0364(3) Uani 1 1 d . . . . .
C5 C 0.9523(2) 0.31777(10) 0.57374(16) 0.0479(4) Uani 1 1 d . . . . .
H5A H 0.961700 0.320866 0.650429 0.057 Uiso 1 1 calc R U . . .
C6 C 1.0140(2) 0.25114(11) 0.51753(19) 0.0561(5) Uani 1 1 d . . . . .
H6A H 1.066654 0.208632 0.557333 0.067 Uiso 1 1 calc R U . . .
C7 C 0.9991(3) 0.24635(11) 0.40369(19) 0.0578(5) Uani 1 1 d . . . . .
H7A H 1.040814 0.200497 0.368521 0.069 Uiso 1 1 calc R U . . .
C8 C 0.9231(2) 0.30867(10) 0.34058(16) 0.0490(4) Uani 1 1 d . . . . .
H8A H 0.913054 0.305583 0.263902 0.059 Uiso 1 1 calc R U . . .
C9 C 0.8635(2) 0.37513(9) 0.39665(13) 0.0367(3) Uani 1 1 d . . . . .
C10 C 0.7951(2) 0.45710(9) 0.54442(12) 0.0360(3) Uani 1 1 d . . . . .
C11 C 0.7750(2) 0.45069(9) 0.35583(12) 0.0359(3) Uani 1 1 d . . . . .
O1H O 0.7746(4) 0.46085(12) 0.87128(14) 0.1113(8) Uani 1 1 d . . . . .
H1H H 0.764(5) 0.457(2) 0.797(4) 0.134 Uiso 1 1 d . U . . .
C12 C 0.8271(4) 0.53823(16) 0.8936(2) 0.0783(7) Uani 1 1 d . . . . .
H12A H 0.811(5) 0.549(2) 0.973(3) 0.117 Uiso 1 1 d . U . . .
H12B H 0.752(5) 0.579(2) 0.850(3) 0.117 Uiso 1 1 d . U . . .
H12C H 0.965(5) 0.5445(19) 0.883(3) 0.117 Uiso 1 1 d . U . . .

loop_
_atom_site_aniso_label
_atom_site_aniso_U_11
_atom_site_aniso_U_22
_atom_site_aniso_U_33
_atom_site_aniso_U_23
_atom_site_aniso_U_13
_atom_site_aniso_U_12
O1 0.0742(8) 0.0427(6) 0.0315(6) -0.0020(5) -0.0003(5) -0.0005(5)
O2 0.0709(8) 0.0397(6) 0.0308(6) 0.0000(4) 0.0023(5) 0.0003(5)
N1 0.0420(6) 0.0280(6) 0.0249(5) -0.0007(4) 0.0022(4) 0.0006(5)
N2 0.0497(7) 0.0303(6) 0.0243(6) 0.0016(4) 0.0027(5) 0.0025(5)
N3 0.0408(6) 0.0265(6) 0.0251(6) 0.0004(4) 0.0022(4) 0.0011(4)
N4 0.0524(7) 0.0308(6) 0.0243(6) 0.0013(4) 0.0020(5) 0.0053(5)
N5 0.0731(9) 0.0315(7) 0.0314(6) 0.0022(5) 0.0060(6) 0.0132(6)
N6 0.0859(10) 0.0321(7) 0.0239(6) 0.0000(5) 0.0037(6) 0.0120(6)
N7 0.0543(7) 0.0285(7) 0.0306(6) 0.0000(5) 0.0016(5) 0.0030(5)
C1 0.0302(6) 0.0290(7) 0.0248(6) 0.0002(5) 0.0014(5) -0.0029(5)
C2 0.0386(7) 0.0280(7) 0.0275(6) 0.0002(5) 0.0030(5) -0.0013(5)
C3 0.0400(7) 0.0277(7) 0.0264(6) 0.0005(5) 0.0025(5) -0.0017(5)
C4 0.0350(7) 0.0316(7) 0.0425(8) 0.0026(6) -0.0003(6) -0.0048(5)
C5 0.0454(8) 0.0408(9) 0.0569(10) 0.0121(7) -0.0051(7) -0.0017(7)
C6 0.0461(9) 0.0381(9) 0.0838(14) 0.0140(9) -0.0014(8) 0.0061(7)
C7 0.0517(10) 0.0374(9) 0.0849(15) -0.0061(9) 0.0125(9) 0.0080(7)
C8 0.0523(9) 0.0372(9) 0.0580(10) -0.0076(7) 0.0119(7) 0.0025(7)
C9 0.0378(7) 0.0289(7) 0.0435(8) 0.0000(6) 0.0056(6) -0.0030(5)
C10 0.0434(7) 0.0309(7) 0.0336(7) 0.0005(6) 0.0001(6) -0.0061(6)
C11 0.0435(7) 0.0307(7) 0.0339(7) -0.0018(6) 0.0035(6) -0.0039(6)
O1H 0.211(2) 0.0797(12) 0.0436(8) 0.0033(8) 0.0146(11) -0.0636(13)
C12 0.0939(18) 0.0680(15) 0.0729(15) -0.0005(12) 0.0019(13) -0.0116(13)

loop_
_atom_type_symbol
_atom_type_description
_atom_type_scat_dispersion_real
_atom_type_scat_dispersion_imag
_atom_type_scat_source
C C 0.0181 0.0091 'International Tables Vol C Tables 4.2.6.8 and 6.1.1.4'
H H 0.0000 0.0000 'International Tables Vol C Tables 4.2.6.8 and 6.1.1.4'
N N 0.0311 0.0180 'International Tables Vol C Tables 4.2.6.8 and 6.1.1.4'
O O 0.0492 0.0322 'International Tables Vol C Tables 4.2.6.8 and 6.1.1.4'

loop_
_geom_angle_atom_site_label_1
_geom_angle_atom_site_label_2
_geom_angle_atom_site_label_3
_geom_angle
_geom_angle_site_symmetry_1
_geom_angle_site_symmetry_3
C1 N1 C2 114.54(11) . .
C3 N2 C2 114.47(11) . .
C3 N3 C1 115.02(12) . .
C1 N4 H4A 120.0 . .
C1 N4 H4B 120.0 . .
H4A N4 H4B 120.0 . .
C2 N5 H5B 120.0 . .
C2 N5 H5C 120.0 . .
H5B N5 H5C 120.0 . .
C3 N6 H6B 120.0 . .
C3 N6 H6C 120.0 . .
H6B N6 H6C 120.0 . .
C10 N7 C11 112.21(13) . .
C10 N7 H7N 125.1(13) . .
C11 N7 H7N 122.7(13) . .
N4 C1 N1 117.35(12) . .
N4 C1 N3 117.44(12) . .
N1 C1 N3 125.20(12) . .
N5 C2 N1 117.16(12) . .
N5 C2 N2 117.24(12) . .
N1 C2 N2 125.59(13) . .
N6 C3 N3 117.65(12) . .
N6 C3 N2 117.32(12) . .
N3 C3 N2 125.03(12) . .
C5 C4 C9 121.47(15) . .
C5 C4 C10 130.67(15) . .
C9 C4 C10 107.86(12) . .
C4 C5 C6 117.05(17) . .
C4 C5 H5A 121.5 . .
C6 C5 H5A 121.5 . .
C7 C6 C5 121.49(17) . .
C7 C6 H6A 119.3 . .
C5 C6 H6A 119.3 . .
C6 C7 C8 121.36(17) . .
C6 C7 H7A 119.3 . .
C8 C7 H7A 119.3 . .
C9 C8 C7 117.01(18) . .
C9 C8 H8A 121.5 . .
C7 C8 H8A 121.5 . .
C8 C9 C4 121.61(15) . .
C8 C9 C11 130.94(15) . .
C4 C9 C11 107.43(12) . .
O1 C10 N7 124.44(14) . .
O1 C10 C4 129.23(14) . .
N7 C10 C4 106.33(12) . .
O2 C11 N7 124.43(14) . .
O2 C11 C9 129.41(14) . .
N7 C11 C9 106.16(12) . .
C12 O1H H1H 106(2) . .
O1H C12 H12A 108(2) . .
O1H C12 H12B 113.6(19) . .
H12A C12 H12B 108(3) . .
O1H C12 H12C 109.7(19) . .
H12A C12 H12C 105(3) . .
H12B C12 H12C 112(3) . .

loop_
_geom_bond_atom_site_label_1
_geom_bond_atom_site_label_2
_geom_bond_distance
_geom_bond_site_symmetry_2
O1 C10 1.2194(18) .
O2 C11 1.2175(18) .
N1 C1 1.3404(18) .
N1 C2 1.3438(17) .
N2 C3 1.3454(18) .
N2 C2 1.3466(17) .
N3 C3 1.3438(17) .
N3 C1 1.3465(17) .
N4 C1 1.3368(17) .
N4 H4A 0.8600 .
N4 H4B 0.8600 .
N5 C2 1.3301(19) .
N5 H5B 0.8600 .
N5 H5C 0.8600 .
N6 C3 1.3343(18) .
N6 H6B 0.8600 .
N6 H6C 0.8600 .
N7 C10 1.3738(19) .
N7 C11 1.3792(19) .
N7 H7N 0.95(2) .
C4 C5 1.381(2) .
C4 C9 1.385(2) .
C4 C10 1.482(2) .
C5 C6 1.384(3) .
C5 H5A 0.9300 .
C6 C7 1.381(3) .
C6 H6A 0.9300 .
C7 C8 1.390(3) .
C7 H7A 0.9300 .
C8 C9 1.376(2) .
C8 H8A 0.9300 .
C9 C11 1.488(2) .
O1H C12 1.369(3) .
O1H H1H 0.90(4) .
C12 H12A 0.99(4) .
C12 H12B 1.01(3) .
C12 H12C 1.01(3) .

loop_
_geom_hbond_atom_site_label_D
_geom_hbond_atom_site_label_H
_geom_hbond_atom_site_label_A
_geom_hbond_distance_DH
_geom_hbond_distance_HA
_geom_hbond_distance_DA
_geom_hbond_angle_DHA
_geom_hbond_site_symmetry_A
_geom_hbond_publ_flag
N4 H4A N2 0.86 2.16 3.0161(17) 172.6 4_576 yes
N4 H4B O1 0.86 2.27 3.1199(17) 170.9 . yes
N5 H5B O1H 0.86 2.11 2.945(2) 162.4 2_656 yes
N5 H5C O2 0.86 2.22 3.0667(17) 169.9 2_655 yes
N6 H6B O2 0.86 2.34 3.2038(18) 177.0 . yes
N6 H6C N1 0.86 2.14 2.9959(17) 176.7 4_575 yes
N7 H7N N3 0.95(2) 1.84(2) 2.7887(18) 177(2) . yes
O1H H1H O1 0.90(4) 2.00(4) 2.866(2) 160(3) . yes

loop_
_geom_torsion_atom_site_label_1
_geom_torsion_atom_site_label_2
_geom_torsion_atom_site_label_3
_geom_torsion_atom_site_label_4
_geom_torsion
_geom_torsion_site_symmetry_1
_geom_torsion_site_symmetry_2
_geom_torsion_site_symmetry_3
_geom_torsion_site_symmetry_4
C2 N1 C1 N4 -178.69(12) . . . .
C2 N1 C1 N3 0.21(19) . . . .
C3 N3 C1 N4 -178.91(11) . . . .
C3 N3 C1 N1 2.20(19) . . . .
C1 N1 C2 N5 176.99(12) . . . .
C1 N1 C2 N2 -3.7(2) . . . .
C3 N2 C2 N5 -176.44(13) . . . .
C3 N2 C2 N1 4.2(2) . . . .
C1 N3 C3 N6 178.41(12) . . . .
C1 N3 C3 N2 -1.5(2) . . . .
C2 N2 C3 N6 178.63(13) . . . .
C2 N2 C3 N3 -1.4(2) . . . .
C9 C4 C5 C6 -0.6(2) . . . .
C10 C4 C5 C6 178.78(15) . . . .
C4 C5 C6 C7 -0.3(3) . . . .
C5 C6 C7 C8 0.6(3) . . . .
C6 C7 C8 C9 0.0(3) . . . .
C7 C8 C9 C4 -0.9(2) . . . .
C7 C8 C9 C11 -179.16(15) . . . .
C5 C4 C9 C8 1.2(2) . . . .
C10 C4 C9 C8 -178.27(14) . . . .
C5 C4 C9 C11 179.86(13) . . . .
C10 C4 C9 C11 0.37(15) . . . .
C11 N7 C10 O1 -179.49(14) . . . .
C11 N7 C10 C4 0.70(16) . . . .
C5 C4 C10 O1 0.1(3) . . . .
C9 C4 C10 O1 179.55(15) . . . .
C5 C4 C10 N7 179.92(15) . . . .
C9 C4 C10 N7 -0.65(16) . . . .
C10 N7 C11 O2 179.55(14) . . . .
C10 N7 C11 C9 -0.48(16) . . . .
C8 C9 C11 O2 -1.5(3) . . . .
C4 C9 C11 O2 -179.99(15) . . . .
C8 C9 C11 N7 178.50(16) . . . .
C4 C9 C11 N7 0.04(15) . . . .
